data_2108464
loop_
_publ_author_name
'Ehrmann, Katharina'
'Baudis, Stefan'
'St\"oger, Berthold'

_publ_section_title
;
 From space group to space groupoid: the partial symmetry of
 low-temperature <i>E</i>-vanillyl oxime
;
_journal_issue 4
_journal_name_full 'Acta Crystallographica Section B'
_journal_page_first
;
;
_journal_paper_doi 10.1107/S2052520619008461
_journal_volume 75
_journal_year 2019
_chemical_formula_sum 'C8 H9 N O3'
_chemical_formula_weight 167.2
_space_group_IT_number 14
_space_group_name_Hall '-P 2ybc'
_space_group_name_H-M_alt 'P 1 21/c 1'
_symmetry_cell_setting monoclinic
_symmetry_Int_Tables_number 14
_symmetry_space_group_name_Hall '-P 2ybc'
_symmetry_space_group_name_H-M 'P 1 21/c 1'
_audit_creation_method 'Jana2006 Version : 28/11/2018'
_cell_angle_alpha 90
_cell_angle_beta 93.9516(16)
_cell_angle_gamma 90
_cell_formula_units_Z 4
_cell_length_a 6.3704(3)
_cell_length_b 16.6534(9)
_cell_length_c 7.5759(4)
_cell_measurement_reflns_used 3387
_cell_measurement_temperature 300
_cell_measurement_theta_max 30.11
_cell_measurement_theta_min 2.45
_cell_volume 801.81(7)
_computing_cell_refinement 'SAINT-Plus (Bruker, 2016)'
_computing_data_collection 'Apex 3 (Bruker, 2016)'
_computing_data_reduction 'SAINT-Plus (Bruker, 2016)'
_computing_molecular_graphics 'Mercury (Macrae et al., 2008)'
_computing_structure_refinement 'Jana 2006 (Pet\<r\'i\<cek et al., 2014)'
_computing_structure_solution 'SHELXT (Sheldrick, 2015)'
_diffrn_ambient_temperature 300
_diffrn_measured_fraction_theta_full 1
_diffrn_measured_fraction_theta_max 1
_diffrn_measurement_device 'four-circle diffractometer'
_diffrn_measurement_device_type 'Bruker KAPPA APEX II CCD'
_diffrn_measurement_method '\w- and \f-scans'
_diffrn_radiation_monochromator graphite
_diffrn_radiation_probe x-ray
_diffrn_radiation_source 'X-ray tube'
_diffrn_radiation_type 'Mo K\a'
_diffrn_radiation_wavelength 0.71073
_diffrn_reflns_av_R_equivalents 0.0217
_diffrn_reflns_av_unetI/netI 0.0197
_diffrn_reflns_limit_h_max 8
_diffrn_reflns_limit_h_min -8
_diffrn_reflns_limit_k_max 23
_diffrn_reflns_limit_k_min -23
_diffrn_reflns_limit_l_max 8
_diffrn_reflns_limit_l_min -10
_diffrn_reflns_number 8632
_diffrn_reflns_theta_full 30.11
_diffrn_reflns_theta_max 30.11
_diffrn_reflns_theta_min 2.45
_exptl_absorpt_coefficient_mu 0.107
_exptl_absorpt_correction_T_max 0.97
_exptl_absorpt_correction_T_min 0.95
_exptl_absorpt_correction_type multi-scan
_exptl_absorpt_process_details SADABS
_exptl_crystal_colour yellow
_exptl_crystal_density_diffrn 1.3848
_exptl_crystal_description block
_exptl_crystal_F_000 352
_exptl_crystal_size_max 0.50
_exptl_crystal_size_mid 0.45
_exptl_crystal_size_min 0.32
_refine_diff_density_max 0.17
_refine_diff_density_min -0.12
_refine_ls_extinction_method none
_refine_ls_goodness_of_fit_gt 2.00
_refine_ls_goodness_of_fit_ref 1.73
_refine_ls_hydrogen_treatment mixed
_refine_ls_number_constraints 28
_refine_ls_number_parameters 417
_refine_ls_number_reflns 2358
_refine_ls_number_restraints 1
_refine_ls_R_factor_all 0.0585
_refine_ls_R_factor_gt 0.0313
_refine_ls_shift/su_max 0.0087
_refine_ls_shift/su_mean 0.0015
_refine_ls_structure_factor_coef Fsqd
_refine_ls_weighting_details w=1/(\s^2^(I)+0.0004I^2^)
_refine_ls_weighting_scheme sigma
_refine_ls_wR_factor_gt 0.0673
_refine_ls_wR_factor_ref 0.0762
_reflns_number_gt 1540
_reflns_number_total 2358
_reflns_threshold_expression I>3\s(I)
_cod_data_source_file um5028sup1.cif
_cod_data_source_block ht_r4_conv
_cod_depositor_comments
;
The following automatic conversions were performed:

'_diffrn_radiation_probe' value 'X-ray' changed to 'x-ray' according
to
/home/data/users/saulius/crontab/automatic-downloads/rss-feeds/IUCr/lib/dictionaries/cif_core.dic
dictionary named 'cif_core.dic' version 2.4.2 from 2011-04-26.

Automatic conversion script
Id: cif_fix_values 4973 2017-02-22 13:04:09Z antanas 
;
_cod_original_sg_symbol_Hall '-P 2ycb'
_cod_original_formula_sum 'C8 O3 N H9'
_cod_database_code 2108464

loop_
_space_group_symop_id
_space_group_symop_operation_xyz
1 x,y,z
2 -x,y+1/2,-z+1/2
3 -x,-y,-z
4 x,-y+1/2,z+1/2

loop_
_atom_site_label
_atom_site_type_symbol
_atom_site_fract_x
_atom_site_fract_y
_atom_site_fract_z
_atom_site_adp_type
_atom_site_U_iso_or_equiv
_atom_site_site_symmetry_multiplicity
_atom_site_occupancy
_atom_site_calc_flag
C1 C 0.4990(10) 0.4394(3) 0.2312(5) Uani 0.0569(16) 4 1 d
C2 C 0.5778(6) 0.3625(4) 0.2508(4) Uani 0.0517(15) 4 1 d
C3 C 0.4642(12) 0.2993(4) 0.1868(6) Uani 0.0463(17) 4 1 d
C4 C 0.2669(13) 0.3104(3) 0.1000(6) Uani 0.0499(17) 4 1 d
C5 C 0.1866(5) 0.3855(4) 0.0791(4) Uani 0.0716(15) 4 1 d
C6 C 0.3032(10) 0.4499(3) 0.1449(6) Uani 0.0805(18) 4 1 d
C7 C 0.6176(8) 0.5086(3) 0.2968(5) Uani 0.0766(18) 4 1 d
N8 N 0.7943(5) 0.50265(16) 0.3846(4) Uani 0.0614(11) 4 1 d
O9 O 0.8816(4) 0.57942(13) 0.4282(3) Uani 0.0858(11) 4 1 d
O10 O 0.1482(3) 0.2483(2) 0.0301(3) Uani 0.0664(10) 4 1 d
O11 O 0.5204(4) 0.21967(17) 0.1930(2) Uani 0.0625(9) 4 1 d
C12 C 0.7243(5) 0.20109(15) 0.2724(4) Uani 0.0740(16) 4 1 d
H1o10 H 0.193(3) 0.2022(14) 0.064(3) Uiso 0.100(9) 4 1 d
H1o9 H 0.989(2) 0.5665(12) 0.500(2) Uiso 0.126(10) 4 1 d
H1c2 H 0.713994 0.353976 0.310243 Uiso 0.062 4 1 d
H1c5 H 0.050457 0.393686 0.01941 Uiso 0.0859 4 1 d
H1c6 H 0.246984 0.503187 0.13028 Uiso 0.0966 4 1 d
H1c7 H 0.560512 0.56115 0.273129 Uiso 0.092 4 1 d
H1c12 H 0.750234 0.144578 0.261642 Uiso 0.0887 4 1 d
H2c12 H 0.828723 0.230576 0.213773 Uiso 0.0887 4 1 d
H3c12 H 0.731181 0.215634 0.395324 Uiso 0.0887 4 1 d

loop_
_atom_site_aniso_label
_atom_site_aniso_type_symbol
_atom_site_aniso_U_11
_atom_site_aniso_U_22
_atom_site_aniso_U_33
_atom_site_aniso_U_12
_atom_site_aniso_U_13
_atom_site_aniso_U_23
C1 C 0.056(3) 0.037(3) 0.075(2) -0.005(2) -0.0137(19) -0.0056(17)
C2 C 0.047(2) 0.049(3) 0.0568(19) -0.007(3) -0.0117(14) -0.003(2)
C3 C 0.039(3) 0.048(4) 0.0516(19) 0.014(3) -0.0035(18) 0.006(2)
C4 C 0.050(4) 0.039(3) 0.0586(19) -0.012(3) -0.006(2) -0.0062(19)
C5 C 0.052(2) 0.054(3) 0.103(3) -0.001(3) -0.0373(17) -0.001(2)
C6 C 0.066(3) 0.051(3) 0.119(3) 0.007(3) -0.037(2) 0.000(2)
C7 C 0.067(3) 0.048(3) 0.110(3) 0.009(3) -0.030(2) 0.003(2)
N8 N 0.057(2) 0.0388(18) 0.086(2) -0.0121(15) -0.0180(15) -0.0071(13)
O9 O 0.0768(18) 0.0440(16) 0.130(2) -0.0098(13) -0.0425(15) -0.0022(13)
O10 O 0.0549(15) 0.0537(17) 0.0870(17) -0.0041(17) -0.0217(12) -0.0020(15)
O11 O 0.0449(15) 0.0471(18) 0.0920(15) 0.0061(11) -0.0198(10) -0.0046(10)
C12 C 0.052(2) 0.063(3) 0.105(3) 0.0168(19) -0.013(2) 0.009(2)

loop_
_atom_type_symbol
_atom_type_scat_dispersion_real
_atom_type_scat_dispersion_imag
_atom_type_scat_source
C 0.0033 0.0016 'International Tables Vol C tables 4.2.6.8 and 6.1.1.1'
H 0.0000 0.0000 'International Tables Vol C tables 4.2.6.8 and 6.1.1.1'
N 0.0061 0.0033 'International Tables Vol C tables 4.2.6.8 and 6.1.1.1'
O 0.0106 0.0060 'International Tables Vol C tables 4.2.6.8 and 6.1.1.1'

loop_
_geom_angle_atom_site_label_1
_geom_angle_atom_site_label_2
_geom_angle_atom_site_label_3
_geom_angle
C2 C1 C6 118.6(5)
C2 C1 C7 121.6(5)
C6 C1 C7 119.7(5)
C1 C2 C3 120.2(5)
C1 C2 H1c2 119.88
C3 C2 H1c2 119.88
C2 C3 C4 120.8(6)
C2 C3 O11 127.5(6)
C4 C3 O11 111.7(5)
C3 C4 C5 119.9(6)
C3 C4 O10 122.8(5)
C5 C4 O10 117.3(6)
C4 C5 C6 119.1(5)
C4 C5 H1c5 120.45
C6 C5 H1c5 120.45
C1 C6 C5 121.3(5)
C1 C6 H1c6 119.34
C5 C6 H1c6 119.34
C1 C7 N8 122.7(4)
C1 C7 H1c7 118.64
N8 C7 H1c7 118.64
C7 N8 O9 111.7(3)
N8 O9 H1o9 101.6(14)
C4 O10 H1o10 113.4(14)
C3 O11 C12 116.8(4)
O11 C12 H1c12 109.47
O11 C12 H2c12 109.47
O11 C12 H3c12 109.47
H1c12 C12 H2c12 109.47
H1c12 C12 H3c12 109.47
H2c12 C12 H3c12 109.47

loop_
_geom_bond_atom_site_label_1
_geom_bond_atom_site_label_2
_geom_bond_distance
C1 C2 1.380(9)
C1 C6 1.379(8)
C1 C7 1.447(7)
C2 C3 1.349(9)
C2 H1c2 0.96
C3 C4 1.390(10)
C3 O11 1.373(8)
C4 C5 1.357(9)
C4 O10 1.366(7)
C5 C6 1.378(8)
C5 H1c5 0.96
C6 H1c6 0.96
C7 N8 1.271(5)
C7 H1c7 0.96
N8 O9 1.424(4)
O9 H1o9 0.870(15)
O10 H1o10 0.85(2)
O11 C12 1.427(4)
C12 H1c12 0.96
C12 H2c12 0.96
C12 H3c12 0.96

loop_
_geom_hbond_atom_site_label_D
_geom_hbond_atom_site_label_H
_geom_hbond_atom_site_label_A
_geom_hbond_site_symmetry_A
_geom_hbond_distance_DH
_geom_hbond_distance_HA
_geom_hbond_distance_DA
_geom_hbond_angle_DHA
O10 H1o10 O9 2_645 0.85(2) 2.10(2) 2.839(4) 144.2(18)
O10 H1o10 O11 . 0.85(2) 2.26(2) 2.640(3) 107.3(17)
O9 H1o9 N8 3_766 0.870(15) 1.958(17) 2.782(4) 157.5(19)

loop_
_restr_distance_atom_site_label_1
_restr_distance_atom_site_label_2
_restr_distance_target
_restr_distance_target_weight_param
O9 H1o9 0.87 0.001

loop_
_jana_atom_site_adp_c_label
_jana_atom_site_adp_c_type_symbol
_jana_atom_site_adp_c_111
_jana_atom_site_adp_c_112
_jana_atom_site_adp_c_113
_jana_atom_site_adp_c_122
_jana_atom_site_adp_c_123
_jana_atom_site_adp_c_133
_jana_atom_site_adp_c_222
_jana_atom_site_adp_c_223
_jana_atom_site_adp_c_233
_jana_atom_site_adp_c_333
C1 C -0.008(5) 0.0009(8) -0.0014(19) 0.0005(3) 0.0008(4) -0.0015(13) -0.0004(2) -0.00004(19) -0.0007(4) -0.0009(18)
C2 C 0.002(3) 0.0001(8) -0.0007(11) -0.0008(3) 0.0005(4) 0.0001(9) 0.0004(4) -0.0003(2) 0.0012(4) -0.0031(14)
C3 C 0.011(5) 0.0046(13) 0.003(2) 0.0018(6) 0.0007(6) 0.0009(13) 0.0012(4) 0.0008(3) 0.0022(5) 0.0036(16)
C4 C 0.028(9) -0.0015(12) 0.010(3) -0.0002(4) -0.0015(5) 0.0052(19) 0.00034(19) 0.0001(2) 0.0007(4) 0.0068(17)
C5 C 0.007(3) -0.0010(9) -0.0062(14) 0.0010(3) 0.0004(4) 0.0052(13) -0.0008(4) -0.0001(3) -0.0009(5) -0.003(2)
C6 C 0.011(5) -0.0020(9) -0.004(3) -0.0012(4) -0.0011(5) 0.0035(18) -0.0007(2) -0.0012(3) -0.0017(6) -0.001(3)
C7 C -0.006(4) -0.0031(10) 0.005(2) -0.0017(4) -0.0011(6) -0.0070(18) -0.0005(2) -0.0004(3) -0.0008(6) 0.008(3)
N8 N -0.007(3) -0.0024(6) -0.0020(14) 0.00064(17) 0.0001(3) -0.0018(12) -0.00074(11) 0.00056(13) -0.0018(4) 0.0001(17)
O9 O -0.004(2) -0.0003(5) 0.0086(14) -0.00115(19) 0.0011(3) -0.0039(13) -0.00009(13) -0.00039(16) -0.0016(4) 0.003(2)
O10 O 0.002(2) 0.0010(6) 0.0004(10) 0.0009(2) 0.0005(3) -0.0020(8) 0.00046(18) 0.00030(17) 0.0009(3) 0.0057(14)
O11 O -0.002(2) 0.0005(4) -0.0010(9) -0.0004(2) -0.0008(2) -0.0011(8) 0.00052(18) -0.00049(15) 0.0019(3) -0.0020(13)
C12 C -0.005(4) 0.0013(6) -0.0041(16) 0.0007(2) 0.0009(4) -0.0003(13) -0.00026(16) 0.0003(2) -0.0023(5) -0.004(2)

loop_
_jana_atom_site_adp_d_label
_jana_atom_site_adp_d_type_symbol
_jana_atom_site_adp_d_1111
_jana_atom_site_adp_d_1112
_jana_atom_site_adp_d_1113
_jana_atom_site_adp_d_1122
_jana_atom_site_adp_d_1123
_jana_atom_site_adp_d_1133
_jana_atom_site_adp_d_1222
_jana_atom_site_adp_d_1223
_jana_atom_site_adp_d_1233
_jana_atom_site_adp_d_1333
_jana_atom_site_adp_d_2222
_jana_atom_site_adp_d_2223
_jana_atom_site_adp_d_2233
_jana_atom_site_adp_d_2333
_jana_atom_site_adp_d_3333
C1 C 0.019(7) 0.0000(11) 0.002(2) 0.0002(3) -0.0002(4) 0.0019(14) -0.00037(13) 0.00008(16) -0.0002(3) 0.0016(14) -0.00022(8) -0.00021(9) 0.00016(15) -0.0004(5) 0.002(3)
C2 C 0.022(5) -0.0011(10) -0.0019(15) 0.0004(3) -0.0004(4) 0.0040(11) -0.00021(19) -0.00021(14) -0.0004(3) -0.0019(11) 0.00024(15) -0.00003(12) 0.00025(15) 0.0000(4) 0.004(2)
C3 C 0.007(5) 0.0036(12) -0.0039(16) 0.0011(5) 0.0009(5) 0.0018(10) 0.0009(2) 0.0005(2) 0.0007(4) 0.0004(11) 0.00008(15) 0.00024(14) 0.00040(17) 0.0007(4) 0.0039(18)
C4 C 0.025(8) -0.0032(16) 0.004(3) -0.0003(3) -0.0011(6) 0.0053(15) -0.00016(12) -0.00020(16) -0.0013(4) 0.0002(13) -0.00019(7) -0.00013(8) 0.00014(14) -0.0009(5) 0.002(2)
C5 C 0.013(4) -0.0015(9) -0.0071(19) 0.0000(3) -0.0002(4) 0.0006(15) 0.00003(19) -0.00053(19) -0.0008(4) 0.0029(18) 0.00008(13) 0.00002(15) 0.0006(2) -0.0006(7) 0.004(4)
C6 C 0.015(7) 0.0000(13) 0.002(3) 0.0005(3) 0.0015(6) -0.002(2) 0.00006(17) -0.0005(2) -0.0008(5) 0.005(2) 0.00017(13) -0.00002(14) 0.0010(2) 0.0003(8) -0.002(4)
C7 C 0.022(8) 0.0036(17) -0.003(3) 0.0016(4) 0.0026(7) 0.003(2) 0.00030(17) 0.0002(3) 0.0005(6) 0.001(2) -0.00004(11) 0.00019(14) 0.0013(3) 0.0016(9) 0.009(4)
N8 N 0.013(5) -0.0021(8) -0.0005(17) -0.0004(2) -0.0003(4) 0.0023(12) -0.00026(9) -0.00031(12) -0.0008(3) 0.0006(14) 0.00006(6) -0.00011(7) 0.00051(14) -0.0016(5) 0.008(3)
O9 O 0.018(5) -0.0026(8) 0.000(2) 0.0003(2) -0.0005(4) 0.0039(16) -0.00006(10) -0.00016(13) 0.0003(4) -0.0024(19) 0.00021(7) 0.00010(9) 0.00056(16) -0.0011(6) 0.010(4)
O10 O 0.017(3) 0.0001(7) -0.0019(14) 0.0013(2) 0.0004(3) 0.0041(10) -0.00015(13) 0.00015(12) -0.0002(3) -0.0037(12) 0.00013(8) -0.00003(9) 0.00027(13) -0.0005(4) 0.009(2)
O11 O 0.005(3) 0.0016(5) -0.0021(12) -0.00023(17) 0.0002(3) 0.0028(9) 0.00011(9) -0.00012(10) 0.0004(2) -0.0018(10) 0.00016(8) -0.00006(8) 0.00035(13) -0.0005(4) 0.003(2)
C12 C 0.021(6) 0.0046(11) -0.003(3) 0.0011(3) 0.0001(5) 0.0070(15) 0.00072(16) -0.00033(19) 0.0009(5) -0.003(2) 0.00033(12) 0.00023(14) 0.0016(3) 0.0007(9) 0.019(5)

_cod_database_fobs_code 2108464
